data_4311273
loop_
_publ_author_name
'Rolf W. Saalfrank'
'Christian Deutscher'
'Stefan Sperner'
'Takayuki Nakajima'
'Ayuk M. Ako'
'Eveline Uller'
'Frank Hampel'
'Frank W. Heinemann'

_publ_contact_author 'Dr. Frank Hampel'
_publ_contact_author_email hampel@organik.uni-erlangen.de
_publ_section_title
;
 Six-Membered Metalla-coronands. Synthesis and Crystal Packing: Columns,
 Compartments, and 3D-Networks,
;
_journal_name_full 'Inorganic Chemistry'
_journal_page_first 4372
_journal_page_last 4382
_journal_paper_doi 10.1021/ic049799w
_journal_volume 43
_journal_year 2004
_chemical_formula_sum 'C67 H139 Cl9 Fe6 N6 O30'
_chemical_formula_weight 2162.99
_chemical_name_systematic
;
  ?
;
_space_group_IT_number 148
_symmetry_cell_setting rhombohedral
_symmetry_space_group_name_Hall '-R 3'
_symmetry_space_group_name_H-M 'R -3 :H'
_atom_sites_solution_hydrogens geom
_atom_sites_solution_primary direct
_atom_sites_solution_secondary difmap
_audit_creation_method SHELXL-97
_cell_angle_alpha 90.00
_cell_angle_beta 90.00
_cell_angle_gamma 120.00
_cell_formula_units_Z 3
_cell_length_a 26.161(4)
_cell_length_b 26.161(4)
_cell_length_c 12.283(3)
_cell_measurement_reflns_used 12691
_cell_measurement_temperature 173(2)
_cell_volume 7280(2)
_computing_cell_refinement DENZO-SMN
_computing_data_collection 'Nonius Collect'
_computing_data_reduction DENZO-SMN
_computing_molecular_graphics 'Shelxtl NT'
_computing_publication_material 'Shelxtl NT'
_computing_structure_refinement 'SHELXL-97 (Sheldrick, 1997)'
_computing_structure_solution 'SHELXS-97 (Sheldrick, 1990)'
_diffrn_ambient_temperature 173(2)
_diffrn_detector_area_resol_mean 9
_diffrn_measured_fraction_theta_full 0.979
_diffrn_measured_fraction_theta_max 0.979
_diffrn_measurement_device_type 'Nonius KappaCCD'
_diffrn_radiation_monochromator graphite
_diffrn_radiation_source 'fine-focus rotating anode'
_diffrn_radiation_type MoK\a
_diffrn_radiation_wavelength 0.71073
_diffrn_reflns_av_R_equivalents 0.0437
_diffrn_reflns_av_sigmaI/netI 0.0416
_diffrn_reflns_limit_h_max 28
_diffrn_reflns_limit_h_min -31
_diffrn_reflns_limit_k_max 33
_diffrn_reflns_limit_k_min -33
_diffrn_reflns_limit_l_max 12
_diffrn_reflns_limit_l_min -15
_diffrn_reflns_number 11425
_diffrn_reflns_theta_full 27.49
_diffrn_reflns_theta_max 27.49
_diffrn_reflns_theta_min 1.89
_exptl_absorpt_coefficient_mu 1.195
_exptl_absorpt_correction_T_max 0.7157
_exptl_absorpt_correction_T_min 0.6799
_exptl_absorpt_correction_type 'empirical (Scalepack)'
_exptl_crystal_colour yellow
_exptl_crystal_density_diffrn 1.480
_exptl_crystal_density_method 'not measured'
_exptl_crystal_description block
_exptl_crystal_F_000 3396
_exptl_crystal_size_max 0.35
_exptl_crystal_size_mid 0.35
_exptl_crystal_size_min 0.30
_refine_diff_density_max 0.624
_refine_diff_density_min -0.632
_refine_diff_density_rms 0.111
_refine_ls_extinction_method none
_refine_ls_goodness_of_fit_ref 1.046
_refine_ls_hydrogen_treatment 'riding model'
_refine_ls_matrix_type full
_refine_ls_number_parameters 184
_refine_ls_number_reflns 3635
_refine_ls_number_restraints 0
_refine_ls_restrained_S_all 1.046
_refine_ls_R_factor_all 0.0555
_refine_ls_R_factor_gt 0.0435
_refine_ls_shift/su_max 0.244
_refine_ls_shift/su_mean 0.029
_refine_ls_structure_factor_coef Fsqd
_refine_ls_weighting_details 'calc w=1/[\s^2^(Fo^2^)+(0.0702P)^2^+14.9927P] where P=(Fo^2^+2Fc^2^)/3'
_refine_ls_weighting_scheme calc
_refine_ls_wR_factor_gt 0.1181
_refine_ls_wR_factor_ref 0.1255
_reflns_number_gt 3005
_reflns_number_total 3635
_reflns_threshold_expression >2sigma(I)
_cod_data_source_file ic049799wsi20040216_012135_07.cif
_cod_data_source_block tn03
_cod_depositor_comments
;
The following automatic conversions were performed:
'_symmetry_cell_setting' value 'Rhombohedral' changed to 'rhombohedral'
according to '/home/saulius/struct/CIF-dictionaries/cif_core.dic'
dictionary named 'cif_core.dic' version 2.4.1 from 2010-06-29.

Automatic conversion script
Id: cif_fix_enum 1527 2010-12-29 10:47:43Z saulius 
;
_cod_original_sg_symbol_H-M 'R -3'
_cod_database_code 4311273

loop_
_symmetry_equiv_pos_as_xyz
'x, y, z'
'-y, x-y, z'
'-x+y, -x, z'
'x+2/3, y+1/3, z+1/3'
'-y+2/3, x-y+1/3, z+1/3'
'-x+y+2/3, -x+1/3, z+1/3'
'x+1/3, y+2/3, z+2/3'
'-y+1/3, x-y+2/3, z+2/3'
'-x+y+1/3, -x+2/3, z+2/3'
'-x, -y, -z'
'y, -x+y, -z'
'x-y, x, -z'
'-x+2/3, -y+1/3, -z+1/3'
'y+2/3, -x+y+1/3, -z+1/3'
'x-y+2/3, x+1/3, -z+1/3'
'-x+1/3, -y+2/3, -z+2/3'
'y+1/3, -x+y+2/3, -z+2/3'
'x-y+1/3, x+2/3, -z+2/3'

loop_
_atom_site_label
_atom_site_type_symbol
_atom_site_fract_x
_atom_site_fract_y
_atom_site_fract_z
_atom_site_U_iso_or_equiv
_atom_site_adp_type
_atom_site_occupancy
_atom_site_symmetry_multiplicity
_atom_site_calc_flag
_atom_site_refinement_flags
_atom_site_disorder_assembly
_atom_site_disorder_group
Fe1 Fe 0.011131(14) 0.126421(14) -0.00349(3) 0.02164(13) Uani 1 1 d . . .
Cl1 Cl 0.04196(3) 0.21320(3) -0.09962(5) 0.03149(17) Uani 1 1 d . . .
O1 O 0.08503(7) 0.14991(7) 0.08211(14) 0.0250(4) Uani 1 1 d . . .
C2 C 0.09689(12) 0.18322(12) 0.1796(2) 0.0302(5) Uani 1 1 d . . .
H2A H 0.1390 0.2143 0.1823 0.036 Uiso 1 1 calc R . .
H2B H 0.0882 0.1572 0.2437 0.036 Uiso 1 1 calc R . .
C3 C 0.05798(11) 0.21114(11) 0.1810(2) 0.0307(6) Uani 1 1 d . . .
H3A H 0.0579 0.2262 0.2549 0.037 Uiso 1 1 calc R . .
H3B H 0.0739 0.2449 0.1298 0.037 Uiso 1 1 calc R . .
N4 N -0.00297(9) 0.16716(9) 0.14908(17) 0.0259(4) Uani 1 1 d . . .
C5 C -0.03352(12) 0.11915(11) 0.2315(2) 0.0296(5) Uani 1 1 d . . .
H5A H -0.0750 0.1097 0.2389 0.036 Uiso 1 1 calc R . .
H5B H -0.0140 0.1332 0.3031 0.036 Uiso 1 1 calc R . .
C6 C -0.03225(11) 0.06339(11) 0.1994(2) 0.0272(5) Uani 1 1 d . . .
H6A H 0.0061 0.0674 0.2205 0.033 Uiso 1 1 calc R . .
H6B H -0.0639 0.0290 0.2383 0.033 Uiso 1 1 calc R . .
O7 O -0.04045(7) 0.05431(7) 0.08588(13) 0.0227(3) Uani 1 1 d . . .
C8 C -0.03918(12) 0.19531(12) 0.1253(2) 0.0318(6) Uani 1 1 d . . .
H8A H -0.0780 0.1645 0.0973 0.038 Uiso 1 1 calc R . .
H8B H -0.0196 0.2246 0.0664 0.038 Uiso 1 1 calc R . .
C9 C -0.04980(14) 0.22602(13) 0.2199(3) 0.0406(7) Uani 1 1 d . . .
H9A H -0.0826 0.2332 0.2023 0.049 Uiso 1 1 calc R . .
H9B H -0.0609 0.2006 0.2855 0.049 Uiso 1 1 calc R . .
O10 O 0.00226(10) 0.28037(9) 0.24084(17) 0.0408(5) Uani 1 1 d . . .
C11 C -0.00563(17) 0.31140(15) 0.3285(3) 0.0483(8) Uani 1 1 d . . .
H11A H -0.0164 0.2872 0.3956 0.058 Uiso 1 1 calc R . .
H11B H -0.0379 0.3195 0.3112 0.058 Uiso 1 1 calc R . .
C12 C 0.0504(2) 0.36786(17) 0.3458(3) 0.0594(10) Uani 1 1 d . . .
H12A H 0.0493 0.3847 0.4173 0.071 Uiso 1 1 calc R . .
H12B H 0.0840 0.3604 0.3459 0.071 Uiso 1 1 calc R . .
O13 O 0.05854(13) 0.40878(12) 0.2617(2) 0.0622(7) Uani 1 1 d . . .
C14 C 0.1145(2) 0.4624(2) 0.2628(4) 0.0879(15) Uani 1 1 d . . .
H14A H 0.1460 0.4534 0.2439 0.106 Uiso 1 1 calc R . .
H14B H 0.1225 0.4793 0.3371 0.106 Uiso 1 1 calc R . .
C15 C 0.1160(3) 0.5079(3) 0.1822(5) 0.115(2) Uani 1 1 d . . .
H15A H 0.1579 0.5371 0.1673 0.137 Uiso 1 1 calc R . .
H15B H 0.0983 0.4873 0.1129 0.137 Uiso 1 1 calc R . .
O16 O 0.0884(2) 0.53782(17) 0.2124(4) 0.1171(16) Uani 1 1 d . . .
C17 C 0.0282(3) 0.5056(3) 0.1997(9) 0.162(4) Uani 1 1 d . . .
H17A H 0.0107 0.5292 0.2235 0.243 Uiso 1 1 calc R . .
H17B H 0.0123 0.4696 0.2437 0.243 Uiso 1 1 calc R . .
H17C H 0.0187 0.4950 0.1229 0.243 Uiso 1 1 calc R . .
C100 C 0.3333 0.6667 0.2137(14) 0.091(5) Uani 0.50 3 d SP . .
H10A H 0.3333 0.6667 0.2919 0.109 Uiso 0.50 3 d SPR . .
Cl10 Cl 0.40653(18) 0.6998(3) 0.1753(4) 0.1459(16) Uani 0.50 1 d P . .

loop_
_atom_site_aniso_label
_atom_site_aniso_U_11
_atom_site_aniso_U_22
_atom_site_aniso_U_33
_atom_site_aniso_U_23
_atom_site_aniso_U_13
_atom_site_aniso_U_12
Fe1 0.0215(2) 0.0207(2) 0.0228(2) -0.00059(12) -0.00080(12) 0.01060(14)
Cl1 0.0349(3) 0.0250(3) 0.0347(3) 0.0056(2) 0.0023(2) 0.0151(3)
O1 0.0257(9) 0.0249(8) 0.0251(8) -0.0075(7) -0.0046(7) 0.0131(7)
C2 0.0322(13) 0.0317(13) 0.0294(13) -0.0111(10) -0.0069(10) 0.0180(11)
C3 0.0308(13) 0.0261(13) 0.0351(14) -0.0093(10) -0.0031(10) 0.0140(11)
N4 0.0305(11) 0.0253(10) 0.0253(10) -0.0014(8) 0.0003(8) 0.0165(9)
C5 0.0347(14) 0.0300(13) 0.0247(12) -0.0013(10) 0.0026(10) 0.0167(11)
C6 0.0327(13) 0.0277(12) 0.0219(12) -0.0002(9) -0.0027(9) 0.0156(11)
O7 0.0244(8) 0.0224(8) 0.0205(8) -0.0013(6) -0.0019(6) 0.0111(7)
C8 0.0330(14) 0.0307(13) 0.0374(14) -0.0011(11) 0.0006(11) 0.0203(12)
C9 0.0442(16) 0.0383(15) 0.0489(18) 0.0010(13) 0.0121(13) 0.0277(14)
O10 0.0473(12) 0.0390(11) 0.0441(12) -0.0104(9) 0.0034(9) 0.0276(10)
C11 0.072(2) 0.0550(19) 0.0338(16) -0.0104(14) 0.0006(14) 0.0435(19)
C12 0.085(3) 0.065(2) 0.0442(19) -0.0187(17) -0.0176(18) 0.050(2)
O13 0.0769(18) 0.0518(15) 0.0530(15) -0.0105(11) -0.0106(13) 0.0284(14)
C14 0.088(4) 0.088(4) 0.081(3) -0.019(3) -0.008(3) 0.039(3)
C15 0.115(5) 0.125(6) 0.074(4) 0.015(4) 0.007(3) 0.037(4)
O16 0.138(4) 0.068(2) 0.144(4) -0.019(2) -0.048(3) 0.050(3)
C17 0.109(6) 0.108(5) 0.249(12) -0.065(7) -0.084(6) 0.038(5)
C100 0.108(9) 0.108(9) 0.057(9) 0.000 0.000 0.054(4)
Cl10 0.114(3) 0.189(5) 0.117(3) -0.006(2) 0.026(2) 0.063(4)

loop_
_atom_type_symbol
_atom_type_description
_atom_type_scat_dispersion_real
_atom_type_scat_dispersion_imag
_atom_type_scat_source
C C 0.0033 0.0016 'International Tables Vol C Tables 4.2.6.8 and 6.1.1.4'
H H 0.0000 0.0000 'International Tables Vol C Tables 4.2.6.8 and 6.1.1.4'
N N 0.0061 0.0033 'International Tables Vol C Tables 4.2.6.8 and 6.1.1.4'
O O 0.0106 0.0060 'International Tables Vol C Tables 4.2.6.8 and 6.1.1.4'
Cl Cl 0.1484 0.1585 'International Tables Vol C Tables 4.2.6.8 and 6.1.1.4'
Fe Fe 0.3463 0.8444 'International Tables Vol C Tables 4.2.6.8 and 6.1.1.4'

loop_
_geom_angle_atom_site_label_1
_geom_angle_atom_site_label_2
_geom_angle_atom_site_label_3
_geom_angle
_geom_angle_site_symmetry_1
_geom_angle_site_symmetry_3
_geom_angle_publ_flag
O1 Fe1 O7 98.58(7) 12 11 ?
O1 Fe1 O1 167.02(9) 12 . ?
O7 Fe1 O1 74.48(7) 11 . ?
O1 Fe1 O7 74.53(7) 12 . ?
O7 Fe1 O7 98.17(10) 11 . ?
O1 Fe1 O7 95.34(7) . . ?
O1 Fe1 N4 107.74(8) 12 . ?
O7 Fe1 N4 151.26(7) 11 . ?
O1 Fe1 N4 77.42(7) . . ?
O7 Fe1 N4 78.45(7) . . ?
O1 Fe1 Cl1 92.85(5) 12 . ?
O7 Fe1 Cl1 99.06(5) 11 . ?
O1 Fe1 Cl1 99.02(6) . . ?
O7 Fe1 Cl1 159.98(5) . . ?
N4 Fe1 Cl1 91.11(6) . . ?
C2 O1 Fe1 133.72(15) . 11 ?
C2 O1 Fe1 120.69(15) . . ?
Fe1 O1 Fe1 105.56(8) 11 . ?
O1 C2 C3 108.1(2) . . ?
N4 C3 C2 110.1(2) . . ?
C3 N4 C8 111.8(2) . . ?
C3 N4 C5 112.9(2) . . ?
C8 N4 C5 110.0(2) . . ?
C3 N4 Fe1 102.61(15) . . ?
C8 N4 Fe1 111.23(15) . . ?
C5 N4 Fe1 107.93(14) . . ?
N4 C5 C6 111.7(2) . . ?
O7 C6 C5 110.0(2) . . ?
C6 O7 Fe1 128.61(15) . 12 ?
C6 O7 Fe1 114.01(14) . . ?
Fe1 O7 Fe1 105.34(8) 12 . ?
N4 C8 C9 116.2(2) . . ?
O10 C9 C8 109.4(2) . . ?
C9 O10 C11 111.6(2) . . ?
O10 C11 C12 108.8(3) . . ?
O13 C12 C11 110.2(3) . . ?
C12 O13 C14 115.1(3) . . ?
O13 C14 C15 111.7(5) . . ?
O16 C15 C14 117.2(5) . . ?
C15 O16 C17 113.1(5) . . ?
C100 C100 Cl10 74.1(6) 13_565 2_665 ?
C100 C100 Cl10 74.1(6) 13_565 3_565 ?
Cl10 C100 Cl10 112.8(5) 2_665 3_565 ?
C100 C100 Cl10 74.1(6) 13_565 . ?
Cl10 C100 Cl10 112.8(5) 2_665 . ?
Cl10 C100 Cl10 112.8(5) 3_565 . ?
C100 C100 Cl10 67.6(5) 13_565 14_455 ?
Cl10 C100 Cl10 141.7(11) 2_665 14_455 ?
Cl10 C100 Cl10 56.7(2) 3_565 14_455 ?
Cl10 C100 Cl10 56.7(2) . 14_455 ?
C100 C100 Cl10 67.6(5) 13_565 15 ?
Cl10 C100 Cl10 56.7(2) 2_665 15 ?
Cl10 C100 Cl10 141.7(11) 3_565 15 ?
Cl10 C100 Cl10 56.7(2) . 15 ?
Cl10 C100 Cl10 106.4(6) 14_455 15 ?
C100 C100 Cl10 67.6(5) 13_565 13_565 ?
Cl10 C100 Cl10 56.7(2) 2_665 13_565 ?
Cl10 C100 Cl10 56.7(2) 3_565 13_565 ?
Cl10 C100 Cl10 141.7(11) . 13_565 ?
Cl10 C100 Cl10 106.4(6) 14_455 13_565 ?
Cl10 C100 Cl10 106.4(6) 15 13_565 ?
Cl10 Cl10 Cl10 118.42(14) 14_455 15 ?
Cl10 Cl10 C100 63.74(17) 14_455 . ?
Cl10 Cl10 C100 63.74(17) 15 . ?
Cl10 Cl10 C100 59.55(12) 14_455 13_565 ?
Cl10 Cl10 C100 59.54(12) 15 13_565 ?
C100 Cl10 C100 38.3(11) . 13_565 ?

loop_
_geom_bond_atom_site_label_1
_geom_bond_atom_site_label_2
_geom_bond_distance
_geom_bond_site_symmetry_2
_geom_bond_publ_flag
Fe1 O1 1.9762(17) 12 ?
Fe1 O7 1.9804(16) 11 ?
Fe1 O1 2.0082(17) . ?
Fe1 O7 2.0098(17) . ?
Fe1 N4 2.275(2) . ?
Fe1 Cl1 2.3168(7) . ?
O1 C2 1.421(3) . ?
O1 Fe1 1.9762(17) 11 ?
C2 C3 1.521(4) . ?
C3 N4 1.478(3) . ?
N4 C8 1.491(3) . ?
N4 C5 1.496(3) . ?
C5 C6 1.527(3) . ?
C6 O7 1.412(3) . ?
O7 Fe1 1.9804(16) 12 ?
C8 C9 1.515(4) . ?
C9 O10 1.416(4) . ?
O10 C11 1.424(3) . ?
C11 C12 1.487(5) . ?
C12 O13 1.425(5) . ?
O13 C14 1.434(6) . ?
C14 C15 1.534(8) . ?
C15 O16 1.357(8) . ?
O16 C17 1.373(8) . ?
C100 C100 1.16(3) 13_565 ?
C100 Cl10 1.727(6) 2_665 ?
C100 Cl10 1.727(6) 3_565 ?
C100 Cl10 1.727(6) . ?
C100 Cl10 1.796(8) 14_455 ?
C100 Cl10 1.796(8) 15 ?
C100 Cl10 1.796(8) 13_565 ?
Cl10 Cl10 1.674(4) 14_455 ?
Cl10 Cl10 1.674(4) 15 ?
Cl10 C100 1.796(8) 13_565 ?
